data_1512795
loop_
_publ_author_name
'Bin Hu'
'Qian-Qian Liu'
'Tao Tao, Kun Zhang'
'Jiao Geng, Wei Huang'

_publ_section_title
;
 Variation of cis/trans configuration of 3,8-dithiophen and
 3,8-di-3-methylthiophen-substituted 1,10-phenanthroline in their
 cadmium(II) nitrate complexes originating from substituent and anionic
 effects
;
_journal_name_full
;
Inorganica Chimica Acta
;
_journal_page_first 576
_journal_page_last 582
_journal_paper_doi 10.1016/j.ica.2012.09.029
_journal_volume 394
_journal_year 2013
_chemical_formula_moiety 'C40 H24 Cd N6 O6 S4'
_chemical_formula_sum 'C40 H24 Cd N6 O6 S4'
_chemical_formula_weight 925.34
_space_group_IT_number 15
_symmetry_cell_setting monoclinic
_symmetry_space_group_name_Hall '-C 2yc'
_symmetry_space_group_name_H-M 'C 1 2/c 1'
_atom_sites_solution_hydrogens geom
_atom_sites_solution_primary direct
_atom_sites_solution_secondary difmap
_cell_angle_alpha 90.00
_cell_angle_beta 121.296(2)
_cell_angle_gamma 90.00
_cell_formula_units_Z 4
_cell_length_a 18.510(3)
_cell_length_b 13.141(2)
_cell_length_c 17.190(3)
_cell_measurement_reflns_used 2322
_cell_measurement_temperature 291(2)
_cell_measurement_theta_max 22.255
_cell_measurement_theta_min 2.577
_cell_volume 3572.9(10)
_computing_cell_refinement SMART
_computing_data_collection 'SMART (BRUKER 2000)'
_computing_data_reduction 'SAINT (BRUKER 2000)'
_computing_molecular_graphics SHELXTL
_computing_publication_material SHELXTL
_computing_structure_refinement SHELXTL
_computing_structure_solution 'SHELXTL (BRUKER 2000)'
_diffrn_ambient_temperature 291(2)
_diffrn_measured_fraction_theta_full 0.998
_diffrn_measured_fraction_theta_max 0.998
_diffrn_measurement_device_type 'Bruker CCD area detector'
_diffrn_measurement_method 'phi and omega scans'
_diffrn_radiation_monochromator graphite
_diffrn_radiation_source 'fine-focus sealed tube'
_diffrn_radiation_type MoK\a
_diffrn_radiation_wavelength 0.71073
_diffrn_reflns_av_R_equivalents 0.0586
_diffrn_reflns_av_sigmaI/netI 0.0661
_diffrn_reflns_limit_h_max 22
_diffrn_reflns_limit_h_min -17
_diffrn_reflns_limit_k_max 15
_diffrn_reflns_limit_k_min -11
_diffrn_reflns_limit_l_max 19
_diffrn_reflns_limit_l_min -20
_diffrn_reflns_number 8758
_diffrn_reflns_theta_full 25.00
_diffrn_reflns_theta_max 25.00
_diffrn_reflns_theta_min 2.01
_diffrn_standards_decay_% 0
_diffrn_standards_interval_count 0
_diffrn_standards_interval_time 0
_diffrn_standards_number 0
_exptl_absorpt_coefficient_mu 0.906
_exptl_absorpt_correction_T_max 0.9148
_exptl_absorpt_correction_T_min 0.8990
_exptl_absorpt_correction_type multi-scan
_exptl_absorpt_process_details 'SADABS, Bruker(2000)'
_exptl_crystal_colour yellow
_exptl_crystal_density_diffrn 1.720
_exptl_crystal_density_method 'not measured'
_exptl_crystal_description block
_exptl_crystal_F_000 1864
_exptl_crystal_size_max 0.12
_exptl_crystal_size_mid 0.11
_exptl_crystal_size_min 0.10
_refine_diff_density_max 0.644
_refine_diff_density_min -0.741
_refine_diff_density_rms 0.098
_refine_ls_extinction_method none
_refine_ls_goodness_of_fit_ref 0.964
_refine_ls_hydrogen_treatment constr
_refine_ls_matrix_type full
_refine_ls_number_parameters 270
_refine_ls_number_reflns 3145
_refine_ls_number_restraints 0
_refine_ls_restrained_S_all 0.964
_refine_ls_R_factor_all 0.0660
_refine_ls_R_factor_gt 0.0427
_refine_ls_shift/su_max 0.000
_refine_ls_shift/su_mean 0.000
_refine_ls_structure_factor_coef Fsqd
_refine_ls_weighting_details 'calc w=1/[\s^2^(Fo^2^)+(0.0565P)^2^P] where P=(Fo^2^+2Fc^2^)/3'
_refine_ls_weighting_scheme calc
_refine_ls_wR_factor_gt 0.0979
_refine_ls_wR_factor_ref 0.1085
_reflns_number_gt 2275
_reflns_number_total 3145
_reflns_threshold_expression >2sigma(I)
_cod_data_source_file ICA-2013-394-576-582-2.cif
_cod_data_source_block 2
_cod_original_sg_symbol_H-M 'C 2/c'
_cod_database_code 1512795

loop_
_symmetry_equiv_pos_as_xyz
'x, y, z'
'-x, y, -z+1/2'
'x+1/2, y+1/2, z'
'-x+1/2, y+1/2, -z+1/2'
'-x, -y, -z'
'x, -y, z-1/2'
'-x+1/2, -y+1/2, -z'
'x+1/2, -y+1/2, z-1/2'

loop_
_atom_site_label
_atom_site_type_symbol
_atom_site_fract_x
_atom_site_fract_y
_atom_site_fract_z
_atom_site_U_iso_or_equiv
_atom_site_adp_type
_atom_site_occupancy
_atom_site_symmetry_multiplicity
_atom_site_calc_flag
_atom_site_refinement_flags
Cd1 Cd 0.5000 0.35150(3) 0.2500 0.04280(18) Uani 1 2 d S
C1 C 0.5057(2) 0.5801(3) 0.1582(3) 0.0401(10) Uani 1 1 d .
H1 H 0.5450 0.5960 0.2185 0.026(9) Uiso 1 1 d R
C2 C 0.4853(2) 0.6564(3) 0.0925(3) 0.0396(9) Uani 1 1 d .
C3 C 0.4286(3) 0.6301(3) 0.0043(3) 0.0425(10) Uani 1 1 d .
H3 H 0.4121 0.6780 -0.0415 0.050(12) Uiso 1 1 d R
C4 C 0.3952(2) 0.5316(3) -0.0183(3) 0.0388(9) Uani 1 1 d .
C5 C 0.3383(3) 0.5000(3) -0.1109(3) 0.0477(11) Uani 1 1 d .
H5 H 0.3225 0.5463 -0.1575 0.059(13) Uiso 1 1 d R
C6 C 0.3086(3) 0.4046(4) -0.1300(3) 0.0492(11) Uani 1 1 d .
H6 H 0.2724 0.3862 -0.1903 0.097(18) Uiso 1 1 d R
C7 C 0.3315(2) 0.3304(3) -0.0590(3) 0.0389(10) Uani 1 1 d .
C8 C 0.3033(3) 0.2295(3) -0.0769(3) 0.0437(10) Uani 1 1 d .
H8 H 0.2671 0.2082 -0.1365 0.076(15) Uiso 1 1 d R
C9 C 0.3279(2) 0.1614(3) -0.0056(3) 0.0389(9) Uani 1 1 d .
C10 C 0.3803(3) 0.1988(3) 0.0818(3) 0.0442(10) Uani 1 1 d .
H10 H 0.3979 0.1544 0.1300 0.047(12) Uiso 1 1 d R
C11 C 0.3850(2) 0.3600(3) 0.0322(3) 0.0357(9) Uani 1 1 d .
C12 C 0.4187(2) 0.4614(3) 0.0533(2) 0.0354(9) Uani 1 1 d .
C13 C 0.5209(3) 0.7589(3) 0.1184(3) 0.0447(10) Uani 1 1 d .
C14 C 0.5025(3) 0.8443(3) 0.0620(3) 0.0606(13) Uani 1 1 d .
H14 H 0.4661 0.8436 0.0001 0.071(15) Uiso 1 1 d R
C15 C 0.5479(4) 0.9301(4) 0.1122(4) 0.0790(17) Uani 1 1 d .
H15 H 0.5398 0.9932 0.0859 0.11(2) Uiso 1 1 d R
C16 C 0.6006(4) 0.9132(4) 0.2005(4) 0.0749(16) Uani 1 1 d .
H16 H 0.6363 0.9620 0.2415 0.11(2) Uiso 1 1 d R
C17 C 0.3031(2) 0.0530(3) -0.0187(3) 0.0436(10) Uani 1 1 d .
C18 C 0.3295(3) -0.0210(3) 0.0517(3) 0.0579(13) Uani 1 1 d .
H18 H 0.3653 -0.0086 0.1135 0.079(17) Uiso 1 1 d R
C19 C 0.2919(4) -0.1172(4) 0.0089(4) 0.0851(18) Uani 1 1 d .
H19 H 0.3026 -0.1591 0.0561 0.11(2) Uiso 1 1 d R
C20 C 0.2452(3) -0.1148(4) -0.0799(4) 0.0695(15) Uani 1 1 d .
H20 H 0.2193 -0.1737 -0.1122 0.088(18) Uiso 1 1 d R
N1 N 0.47346(19) 0.4872(2) 0.1411(2) 0.0378(8) Uani 1 1 d .
N2 N 0.4081(2) 0.2934(3) 0.1015(2) 0.0416(8) Uani 1 1 d .
N3 N 0.3860(3) 0.2329(4) 0.2947(2) 0.0585(11) Uani 1 1 d .
O1 O 0.3886(2) 0.3240(3) 0.2775(2) 0.0656(9) Uani 1 1 d .
O2 O 0.4287(3) 0.1706(3) 0.2814(3) 0.0844(11) Uani 1 1 d .
O3 O 0.3419(3) 0.2065(4) 0.3250(3) 0.0998(15) Uani 1 1 d .
S1 S 0.59646(12) 0.79088(12) 0.22687(10) 0.0981(6) Uani 1 1 d .
S2 S 0.24069(11) 0.00014(11) -0.12362(10) 0.0824(5) Uani 1 1 d .

loop_
_atom_site_aniso_label
_atom_site_aniso_U_11
_atom_site_aniso_U_22
_atom_site_aniso_U_33
_atom_site_aniso_U_23
_atom_site_aniso_U_13
_atom_site_aniso_U_12
Cd1 0.0576(3) 0.0291(3) 0.0300(2) 0.000 0.0145(2) 0.000
C1 0.046(2) 0.035(2) 0.031(2) -0.0016(18) 0.0141(19) -0.001(2)
C2 0.044(2) 0.033(2) 0.038(2) -0.0015(19) 0.0189(19) -0.0031(19)
C3 0.051(2) 0.033(2) 0.035(2) 0.0075(18) 0.017(2) 0.0011(19)
C4 0.046(2) 0.034(2) 0.033(2) 0.0010(18) 0.0174(19) -0.0003(19)
C5 0.062(3) 0.039(3) 0.030(2) 0.007(2) 0.015(2) -0.001(2)
C6 0.058(3) 0.044(3) 0.031(2) -0.002(2) 0.014(2) -0.004(2)
C7 0.043(2) 0.036(2) 0.032(2) -0.0039(18) 0.0164(19) -0.0029(18)
C8 0.048(2) 0.040(3) 0.038(2) -0.009(2) 0.019(2) -0.003(2)
C9 0.044(2) 0.032(2) 0.041(2) -0.0046(19) 0.022(2) -0.0020(18)
C10 0.061(3) 0.032(2) 0.037(2) -0.0021(19) 0.023(2) -0.008(2)
C11 0.043(2) 0.029(2) 0.032(2) -0.0031(17) 0.0171(18) -0.0014(18)
C12 0.039(2) 0.033(2) 0.032(2) 0.0011(18) 0.0171(18) 0.0043(18)
C13 0.049(2) 0.035(2) 0.041(2) 0.001(2) 0.017(2) -0.002(2)
C14 0.077(3) 0.027(2) 0.045(3) 0.000(2) 0.008(3) -0.014(2)
C15 0.109(4) 0.037(3) 0.066(4) 0.009(3) 0.028(3) -0.012(3)
C16 0.093(4) 0.048(3) 0.068(4) -0.008(3) 0.030(3) -0.024(3)
C17 0.046(2) 0.037(2) 0.048(2) -0.008(2) 0.025(2) -0.005(2)
C18 0.097(4) 0.022(2) 0.050(3) -0.008(2) 0.035(3) -0.024(2)
C19 0.125(5) 0.045(3) 0.071(4) 0.004(3) 0.041(4) -0.024(3)
C20 0.089(4) 0.042(3) 0.082(4) -0.020(3) 0.047(3) -0.025(3)
N1 0.0428(18) 0.0308(19) 0.0286(17) -0.0003(14) 0.0108(15) -0.0017(15)
N2 0.054(2) 0.030(2) 0.0327(18) 0.0003(15) 0.0163(17) -0.0040(17)
N3 0.069(3) 0.064(3) 0.034(2) -0.009(2) 0.021(2) -0.020(2)
O1 0.076(2) 0.057(2) 0.061(2) -0.0016(18) 0.0335(19) -0.0060(18)
O2 0.106(3) 0.068(3) 0.071(3) 0.001(2) 0.040(2) 0.005(2)
O3 0.117(3) 0.121(4) 0.078(3) -0.032(3) 0.063(3) -0.063(3)
S1 0.1330(14) 0.0536(9) 0.0520(8) -0.0002(7) 0.0089(9) -0.0298(9)
S2 0.1174(12) 0.0518(9) 0.0626(9) -0.0139(7) 0.0358(9) -0.0243(8)

loop_
_atom_type_symbol
_atom_type_description
_atom_type_scat_dispersion_real
_atom_type_scat_dispersion_imag
_atom_type_scat_source
C C 0.0033 0.0016 'International Tables Vol C Tables 4.2.6.8 and 6.1.1.4'
H H 0.0000 0.0000 'International Tables Vol C Tables 4.2.6.8 and 6.1.1.4'
Cd Cd -0.8075 1.2024 'International Tables Vol C Tables 4.2.6.8 and 6.1.1.4'
N N 0.0061 0.0033 'International Tables Vol C Tables 4.2.6.8 and 6.1.1.4'
O O 0.0106 0.0060 'International Tables Vol C Tables 4.2.6.8 and 6.1.1.4'
S S 0.1246 0.1234 'International Tables Vol C Tables 4.2.6.8 and 6.1.1.4'

loop_
_geom_angle_atom_site_label_1
_geom_angle_atom_site_label_2
_geom_angle_atom_site_label_3
_geom_angle
_geom_angle_site_symmetry_1
_geom_angle_site_symmetry_3
N2 Cd1 N2 141.93(16) . 2_655
N2 Cd1 O1 86.97(12) . 2_655
N2 Cd1 O1 87.33(11) 2_655 2_655
N2 Cd1 O1 87.33(11) . .
N2 Cd1 O1 86.97(12) 2_655 .
O1 Cd1 O1 162.46(18) 2_655 .
N2 Cd1 N1 144.73(11) . 2_655
N2 Cd1 N1 70.10(11) 2_655 2_655
O1 Cd1 N1 114.50(12) 2_655 2_655
O1 Cd1 N1 78.93(11) . 2_655
N2 Cd1 N1 70.10(11) . .
N2 Cd1 N1 144.73(11) 2_655 .
O1 Cd1 N1 78.93(11) 2_655 .
O1 Cd1 N1 114.50(12) . .
N1 Cd1 N1 86.26(15) 2_655 .
N1 C1 C2 125.3(4) . .
N1 C1 H1 117.2 . .
C2 C1 H1 117.5 . .
C3 C2 C1 116.2(4) . .
C3 C2 C13 122.4(4) . .
C1 C2 C13 121.4(4) . .
C2 C3 C4 121.0(4) . .
C2 C3 H3 119.7 . .
C4 C3 H3 119.3 . .
C3 C4 C12 118.0(4) . .
C3 C4 C5 122.5(4) . .
C12 C4 C5 119.5(4) . .
C6 C5 C4 120.8(4) . .
C6 C5 H5 119.9 . .
C4 C5 H5 119.3 . .
C5 C6 C7 121.5(4) . .
C5 C6 H6 119.0 . .
C7 C6 H6 119.5 . .
C8 C7 C11 118.3(4) . .
C8 C7 C6 122.8(4) . .
C11 C7 C6 118.9(4) . .
C9 C8 C7 120.2(4) . .
C9 C8 H8 119.8 . .
C7 C8 H8 120.0 . .
C10 C9 C8 116.8(4) . .
C10 C9 C17 119.6(4) . .
C8 C9 C17 123.6(4) . .
N2 C10 C9 124.8(4) . .
N2 C10 H10 117.1 . .
C9 C10 H10 118.0 . .
N2 C11 C7 121.2(4) . .
N2 C11 C12 118.7(3) . .
C7 C11 C12 120.1(3) . .
N1 C12 C4 121.4(4) . .
N1 C12 C11 119.3(3) . .
C4 C12 C11 119.2(3) . .
C14 C13 C2 128.0(4) . .
C14 C13 S1 109.0(3) . .
C2 C13 S1 123.0(3) . .
C15 C14 C13 111.4(4) . .
C15 C14 H14 124.5 . .
C13 C14 H14 124.1 . .
C16 C15 C14 114.7(5) . .
C16 C15 H15 123.3 . .
C14 C15 H15 122.0 . .
C15 C16 S1 111.0(4) . .
C15 C16 H16 124.2 . .
S1 C16 H16 124.8 . .
C18 C17 C9 125.9(4) . .
C18 C17 S2 111.4(3) . .
C9 C17 S2 122.7(3) . .
C17 C18 C19 107.6(4) . .
C17 C18 H18 125.3 . .
C19 C18 H18 127.1 . .
C20 C19 C18 115.1(5) . .
C20 C19 H19 139.4 . .
C18 C19 H19 104.4 . .
C19 C20 S2 113.3(4) . .
C19 C20 H20 120.1 . .
S2 C20 H20 126.6 . .
C1 N1 C12 117.9(3) . .
C1 N1 Cd1 128.0(3) . .
C12 N1 Cd1 114.1(2) . .
C10 N2 C11 118.6(3) . .
C10 N2 Cd1 123.5(3) . .
C11 N2 Cd1 117.8(3) . .
O3 N3 O2 121.4(5) . .
O3 N3 O1 119.5(5) . .
O2 N3 O1 119.1(5) . .
N3 O1 Cd1 109.9(3) . .
C16 S1 C13 93.8(3) . .
C20 S2 C17 92.5(3) . .

loop_
_geom_bond_atom_site_label_1
_geom_bond_atom_site_label_2
_geom_bond_distance
_geom_bond_site_symmetry_2
Cd1 N2 2.342(3) .
Cd1 N2 2.342(3) 2_655
Cd1 O1 2.370(3) 2_655
Cd1 O1 2.370(3) .
Cd1 N1 2.443(3) 2_655
Cd1 N1 2.443(3) .
C1 N1 1.324(5) .
C1 C2 1.408(5) .
C1 H1 0.9293 .
C2 C3 1.366(5) .
C2 C13 1.464(6) .
C3 C4 1.400(5) .
C3 H3 0.9270 .
C4 C12 1.414(5) .
C4 C5 1.440(5) .
C5 C6 1.340(6) .
C5 H5 0.9235 .
C6 C7 1.443(6) .
C6 H6 0.9276 .
C7 C8 1.399(5) .
C7 C11 1.405(5) .
C8 C9 1.389(6) .
C8 H8 0.9298 .
C9 C10 1.388(5) .
C9 C17 1.478(5) .
C10 N2 1.320(5) .
C10 H10 0.9242 .
C11 N2 1.356(5) .
C11 C12 1.436(5) .
C12 N1 1.353(5) .
C13 C14 1.404(6) .
C13 S1 1.703(4) .
C14 C15 1.402(6) .
C14 H14 0.9182 .
C15 C16 1.329(7) .
C15 H15 0.9197 .
C16 S1 1.683(6) .
C16 H16 0.9278 .
C17 C18 1.426(6) .
C17 S2 1.704(4) .
C18 C19 1.447(7) .
C18 H18 0.9284 .
C19 C20 1.307(7) .
C19 H19 0.9134 .
C20 S2 1.670(6) .
C20 H20 0.9279 .
N3 O3 1.225(5) .
N3 O2 1.239(5) .
N3 O1 1.240(5) .
